data_7242474
loop_
_publ_author_name
'Hasuo, Naohiro'
'Takahashi, Kiyonori'
'Hisaki, Ichiro'
'Kokado, Kenta'
'Nakamura, Takayoshi'

_publ_section_title
;
 Molecular motion of halogenated ethylammonium/[18]crown-6 supramolecular
 ions in nickel dithiolate magnetic crystals
;
_journal_issue 14
_journal_name_full CrystEngComm
_journal_page_first 2756
_journal_page_last 2763
_journal_paper_doi 10.1039/D1CE00253H
_journal_volume 23
_journal_year 2021
_chemical_formula_moiety 'C6 Ni S10, C12 H24 O6, C2 H7 F N'
_chemical_formula_sum 'C20 H31 F N Ni O6 S10'
_chemical_formula_weight 779.77
_space_group_crystal_system triclinic
_space_group_IT_number 2
_space_group_name_Hall '-P 1'
_space_group_name_H-M_alt 'P -1'
_atom_sites_solution_hydrogens geom
_atom_sites_solution_primary dual
_audit_creation_date 2020-11-11
_audit_creation_method
;
Olex2 1.3-ac4
(compiled 2019.10.09 svn.r3662 for Rigaku Oxford Diffraction, GUI svn.r5959)
;
_audit_update_record
;
2020-12-31 deposited with the CCDC.	2021-03-19 downloaded from the CCDC.
;
_cell_angle_alpha 70.735(3)
_cell_angle_beta 79.898(2)
_cell_angle_gamma 80.250(2)
_cell_formula_units_Z 2
_cell_length_a 10.4204(3)
_cell_length_b 12.6319(4)
_cell_length_c 12.9511(4)
_cell_measurement_reflns_used 9571
_cell_measurement_temperature 193
_cell_measurement_theta_max 30.3680
_cell_measurement_theta_min 2.0060
_cell_volume 1572.90(9)
_computing_cell_refinement 'CrysAlisPro 1.171.41.63a (Rigaku OD, 2020)'
_computing_data_collection 'CrysAlisPro 1.171.41.63a (Rigaku OD, 2020)'
_computing_data_reduction 'CrysAlisPro 1.171.41.63a (Rigaku OD, 2020)'
_computing_molecular_graphics 'Olex2 1.3-ac4 (Dolomanov et al., 2009)'
_computing_publication_material 'Olex2 1.3-ac4 (Dolomanov et al., 2009)'
_computing_structure_refinement 'ShelXL 2018/3 (Sheldrick, 2015)'
_computing_structure_solution 'SHELXT 2018/2 (Sheldrick, 2018)'
_diffrn_ambient_temperature 193
_diffrn_detector 'Hybrid Pixel Array Detector'
_diffrn_detector_area_resol_mean 10.0000
_diffrn_detector_type HyPix
_diffrn_measured_fraction_theta_full 1.000
_diffrn_measured_fraction_theta_max 0.789
_diffrn_measurement_details
;
List of Runs (angles in degrees, time in seconds):

  # Type    Start    End  Width  t~exp~   \w     \q     \k     \f   Frames
#--------------------------------------------------------------------------
  1  \w     25.00  74.00   0.50    0.23    --    5.18  37.00  60.00   98
  2  \w    -77.00   5.00   0.50    0.23    --   -4.95 -37.00-150.00  164
  3  \w    -17.00  29.00   0.50    0.23    --   -4.95 -99.00 -60.00   92
  4  \w    -38.00  10.00   0.50    0.23    --   -4.95 -57.00 -30.00   96
  5  \w    -13.00  39.00   0.50    0.23    --    5.18 -99.00 150.00  104
  6  \w     -9.00  68.00   0.50    0.23    --   -4.95  37.00 150.00  154
;
_diffrn_measurement_device 'four-circle diffractometer'
_diffrn_measurement_device_type 'XtaLAB Synergy R, HyPix'
_diffrn_measurement_method '\w scans'
_diffrn_measurement_specimen_support 'Mitegen 50um'
_diffrn_orient_matrix_type 'CrysAlisPro convention (1999,Acta A55,543-557)'
_diffrn_orient_matrix_UB_11 -0.0022965000
_diffrn_orient_matrix_UB_12 0.0551232000
_diffrn_orient_matrix_UB_13 0.0036178000
_diffrn_orient_matrix_UB_21 -0.0109255000
_diffrn_orient_matrix_UB_22 -0.0217292000
_diffrn_orient_matrix_UB_23 0.0583618000
_diffrn_orient_matrix_UB_31 0.0687427000
_diffrn_orient_matrix_UB_32 -0.0088927000
_diffrn_orient_matrix_UB_33 0.0017820000
_diffrn_radiation_collimation 0.3
_diffrn_radiation_monochromator mirror
_diffrn_radiation_probe x-ray
_diffrn_radiation_type 'Mo K\a'
_diffrn_radiation_wavelength 0.71073
_diffrn_reflns_av_R_equivalents 0.0619
_diffrn_reflns_av_unetI/netI 0.0700
_diffrn_reflns_Laue_measured_fraction_full 1.000
_diffrn_reflns_Laue_measured_fraction_max 0.789
_diffrn_reflns_limit_h_max 11
_diffrn_reflns_limit_h_min -14
_diffrn_reflns_limit_k_max 15
_diffrn_reflns_limit_k_min -17
_diffrn_reflns_limit_l_max 18
_diffrn_reflns_limit_l_min -18
_diffrn_reflns_number 19734
_diffrn_reflns_point_group_measured_fraction_full 1.000
_diffrn_reflns_point_group_measured_fraction_max 0.789
_diffrn_reflns_theta_full 25.242
_diffrn_reflns_theta_max 30.850
_diffrn_reflns_theta_min 1.998
_diffrn_source 'micro-focus sealed X-ray tube'
_diffrn_source_current 24.0
_diffrn_source_power 1.2
_diffrn_source_target Mo
_diffrn_source_type 'Mova (Mo) X-ray Source'
_diffrn_source_voltage 50.0
_exptl_absorpt_coefficient_mu 1.323
_exptl_absorpt_correction_T_max 1.00000
_exptl_absorpt_correction_T_min 0.71505
_exptl_absorpt_correction_type multi-scan
_exptl_absorpt_process_details
;
CrysAlisPro 1.171.41.63a (Rigaku Oxford Diffraction, 2020)
Empirical absorption correction using spherical harmonics,
 implemented in SCALE3 ABSPACK scaling algorithm.
;
_exptl_crystal_colour black
_exptl_crystal_colour_primary black
_exptl_crystal_density_diffrn 1.646
_exptl_crystal_description block
_exptl_crystal_F_000 806
_exptl_crystal_size_max 0.507
_exptl_crystal_size_mid 0.211
_exptl_crystal_size_min 0.09
_refine_diff_density_max 0.450
_refine_diff_density_min -0.431
_refine_diff_density_rms 0.094
_refine_ls_extinction_method none
_refine_ls_goodness_of_fit_ref 1.016
_refine_ls_hydrogen_treatment constr
_refine_ls_matrix_type full
_refine_ls_number_parameters 372
_refine_ls_number_reflns 7797
_refine_ls_number_restraints 0
_refine_ls_restrained_S_all 1.016
_refine_ls_R_factor_all 0.0570
_refine_ls_R_factor_gt 0.0414
_refine_ls_shift/su_max 0.001
_refine_ls_shift/su_mean 0.000
_refine_ls_structure_factor_coef Fsqd
_refine_ls_weighting_details 'w=1/[\s^2^(Fo^2^)+(0.0440P)^2^] where P=(Fo^2^+2Fc^2^)/3'
_refine_ls_weighting_scheme calc
_refine_ls_wR_factor_gt 0.1011
_refine_ls_wR_factor_ref 0.1094
_reflns_Friedel_coverage 0.000
_reflns_number_gt 5845
_reflns_number_total 7797
_reflns_threshold_expression 'I > 2\s(I)'
_cod_data_source_file d1ce00253h2.cif
_cod_data_source_block 193
_cod_depositor_comments 'Adding full bibliography for 7242434--7242480.cif.'
_cod_database_code 7242474
_shelx_shelxl_version_number 2018/3
_chemical_oxdiff_formula CHNOFNiS
_chemical_oxdiff_usercomment 20_20200608
_shelx_space_group_comment
;
The symmetry employed for this shelxl refinement is uniquely defined
by the following loop, which should always be used as a source of
symmetry information in preference to the above space-group names.
They are only intended as comments.
;
_reflns_odcompleteness_completeness 99.94
_reflns_odcompleteness_iscentric 1
_reflns_odcompleteness_theta 26.32
_olex2_refinement_description
;
1. Fixed Uiso
 At 1.2 times of:
  All C(H,H) groups, All C(H,H,H,H) groups, All N(H,H,H) groups
2. Others
 Sof(H1AA)=Sof(H1AB)=Sof(C2A)=Sof(H2AA)=Sof(H2AB)=Sof(F1)=1-FVAR(1)
 Sof(H1BC)=Sof(H1BD)=Sof(C2)=Sof(H2A)=Sof(H2B)=Sof(F1A)=FVAR(1)
3.a Secondary CH2 refined with riding coordinates:
 C5(H5A,H5B), C7(H7A,H7B), C6(H6A,H6B), C3(H3A,H3B), C4(H4A,H4B), C11(H11A,
 H11B), C8(H8A,H8B), C13(H13A,H13B), C12(H12A,H12B), C14(H14A,H14B), C1(H1BC,
 H1BD), C1(H1AA,H1AB), C9(H9A,H9B), C10(H10A,H10B), C2(H2A,H2B), C2A(H2AA,H2AB)
3.b Idealised Me refined as rotating group:
 N1(H1A,H1B,H1C)
;
_olex2_exptl_crystal_mounting_method loop
_olex2_submission_special_instructions 'No special instructions were received'
_oxdiff_exptl_absorpt_empirical_details
;
Empirical correction (ABSPACK) includes:
- Absorption correction using spherical harmonics
- Frame scaling
;
_oxdiff_exptl_absorpt_empirical_full_max 2.654
_oxdiff_exptl_absorpt_empirical_full_min 0.424

loop_
_space_group_symop_operation_xyz
'x, y, z'
'-x, -y, -z'

loop_
_atom_site_label
_atom_site_type_symbol
_atom_site_fract_x
_atom_site_fract_y
_atom_site_fract_z
_atom_site_U_iso_or_equiv
_atom_site_adp_type
_atom_site_occupancy
_atom_site_site_symmetry_order
_atom_site_calc_flag
_atom_site_refinement_flags_posn
_atom_site_refinement_flags_adp
_atom_site_refinement_flags_occupancy
_atom_site_disorder_assembly
_atom_site_disorder_group
Ni1 Ni 0.16414(2) 0.40625(2) 0.49002(2) 0.02443(9) Uani 1 1 d . . . . .
S2 S -0.07861(5) 0.26622(5) 0.29605(5) 0.02778(13) Uani 1 1 d . . . . .
S4 S 0.00857(5) 0.31370(5) 0.48652(5) 0.02762(13) Uani 1 1 d . . . . .
S6 S 0.10156(5) 0.36924(5) 0.66549(5) 0.02967(14) Uani 1 1 d . . . . .
S5 S 0.22989(5) 0.44103(5) 0.31500(5) 0.03011(14) Uani 1 1 d . . . . .
S8 S 0.19760(6) 0.43731(5) 0.84042(5) 0.03074(14) Uani 1 1 d . . . . .
S3 S 0.12902(5) 0.37694(5) 0.13985(5) 0.03273(14) Uani 1 1 d . . . . .
S9 S 0.40139(5) 0.55364(5) 0.68301(5) 0.03323(15) Uani 1 1 d . . . . .
S7 S 0.31450(5) 0.50397(5) 0.49320(5) 0.03135(14) Uani 1 1 d . . . . .
S10 S 0.37677(6) 0.54893(6) 0.91600(6) 0.04113(17) Uani 1 1 d . . . . .
S1 S -0.04949(6) 0.26450(6) 0.06389(6) 0.04148(17) Uani 1 1 d . . . . .
O2 O 0.16706(14) 0.89526(13) 0.28585(14) 0.0314(4) Uani 1 1 d . . . . .
O3 O 0.26676(15) 1.06488(14) 0.32923(14) 0.0343(4) Uani 1 1 d . . . . .
N1 N 0.44520(17) 0.89051(15) 0.25286(16) 0.0270(4) Uani 1 1 d . . . . .
H1A H 0.410838 0.876912 0.200902 0.032 Uiso 1 1 calc R U . . .
H1B H 0.513469 0.929063 0.222000 0.032 Uiso 1 1 calc R U . . .
H1C H 0.384857 0.930729 0.287045 0.032 Uiso 1 1 calc R U . . .
O5 O 0.68795(14) 0.97899(14) 0.13916(15) 0.0380(4) Uani 1 1 d . . . . .
O1 O 0.31603(15) 0.80812(13) 0.12203(15) 0.0340(4) Uani 1 1 d . . . . .
O6 O 0.58971(15) 0.81631(15) 0.07851(15) 0.0378(4) Uani 1 1 d . . . . .
O4 O 0.54288(15) 1.07188(14) 0.29594(16) 0.0386(4) Uani 1 1 d . . . . .
C16 C 0.02489(19) 0.32426(17) 0.34981(19) 0.0244(5) Uani 1 1 d . . . . .
C18 C 0.2059(2) 0.43668(18) 0.70490(19) 0.0265(5) Uani 1 1 d . . . . .
C19 C 0.2988(2) 0.49306(18) 0.6308(2) 0.0264(5) Uani 1 1 d . . . . .
C17 C 0.1211(2) 0.37801(19) 0.27516(19) 0.0269(5) Uani 1 1 d . . . . .
C20 C 0.3268(2) 0.51553(19) 0.8184(2) 0.0299(5) Uani 1 1 d . . . . .
C15 C -0.0015(2) 0.3003(2) 0.1612(2) 0.0305(5) Uani 1 1 d . . . . .
C5 C 0.0840(2) 0.9814(2) 0.3217(2) 0.0360(6) Uani 1 1 d . . . . .
H5A H 0.002789 0.953291 0.362280 0.043 Uiso 1 1 calc R U . . .
H5B H 0.062769 1.045639 0.258536 0.043 Uiso 1 1 calc R U . . .
C7 C 0.3320(2) 1.1144(2) 0.3873(2) 0.0358(6) Uani 1 1 d . . . . .
H7A H 0.360221 1.057531 0.453086 0.043 Uiso 1 1 calc R U . . .
H7B H 0.272621 1.173346 0.409420 0.043 Uiso 1 1 calc R U . . .
C6 C 0.1542(2) 1.0163(2) 0.3940(2) 0.0358(6) Uani 1 1 d . . . . .
H6A H 0.097017 1.070979 0.424182 0.043 Uiso 1 1 calc R U . . .
H6B H 0.180243 0.951284 0.454791 0.043 Uiso 1 1 calc R U . . .
C3 C 0.1992(2) 0.7648(2) 0.1849(2) 0.0367(6) Uani 1 1 d . . . . .
H3A H 0.220149 0.705168 0.251540 0.044 Uiso 1 1 calc R U . . .
H3B H 0.156960 0.733586 0.142308 0.044 Uiso 1 1 calc R U . . .
C4 C 0.1092(2) 0.8596(2) 0.2139(2) 0.0346(5) Uani 1 1 d . . . . .
H4A H 0.094901 0.921994 0.147540 0.042 Uiso 1 1 calc R U . . .
H4B H 0.025003 0.834279 0.249534 0.042 Uiso 1 1 calc R U . . .
C11 C 0.7709(2) 0.9018(2) 0.0898(2) 0.0427(6) Uani 1 1 d . . . . .
H11A H 0.798154 0.833261 0.146575 0.051 Uiso 1 1 calc R U . . .
H11B H 0.848802 0.935333 0.048264 0.051 Uiso 1 1 calc R U . . .
C8 C 0.4482(2) 1.1630(2) 0.3120(2) 0.0381(6) Uani 1 1 d . . . . .
H8A H 0.421700 1.211424 0.241807 0.046 Uiso 1 1 calc R U . . .
H8B H 0.485907 1.207968 0.344311 0.046 Uiso 1 1 calc R U . . .
C13 C 0.5195(2) 0.7796(2) 0.0138(2) 0.0431(7) Uani 1 1 d . . . . .
H13A H 0.576886 0.726397 -0.018148 0.052 Uiso 1 1 calc R U . . .
H13B H 0.488526 0.843641 -0.045684 0.052 Uiso 1 1 calc R U . . .
C12 C 0.6962(2) 0.8746(2) 0.0146(2) 0.0445(7) Uani 1 1 d . . . . .
H12A H 0.663523 0.943747 -0.038910 0.053 Uiso 1 1 calc R U . . .
H12B H 0.753611 0.827983 -0.025065 0.053 Uiso 1 1 calc R U . . .
C14 C 0.4055(3) 0.7243(2) 0.0863(2) 0.0424(6) Uani 1 1 d . . . . .
H14A H 0.362216 0.691444 0.045799 0.051 Uiso 1 1 calc R U . . .
H14B H 0.435522 0.664523 0.149556 0.051 Uiso 1 1 calc R U . . .
C1 C 0.4892(3) 0.7820(2) 0.3338(2) 0.0469(7) Uani 1 1 d . . . . .
H1BC H 0.422738 0.731454 0.350268 0.056 Uiso 0.764(8) 1 calc R U P A 2
H1BD H 0.569071 0.747487 0.300735 0.056 Uiso 0.764(8) 1 calc R U P A 2
H1AA H 0.483770 0.720904 0.305557 0.056 Uiso 0.236(8) 1 calc R U P A 1
H1AB H 0.580742 0.781111 0.340414 0.056 Uiso 0.236(8) 1 calc R U P A 1
C9 C 0.6651(2) 1.1094(2) 0.2395(3) 0.0456(7) Uani 1 1 d . . . . .
H9A H 0.707132 1.135566 0.286127 0.055 Uiso 1 1 calc R U . . .
H9B H 0.650760 1.171534 0.172883 0.055 Uiso 1 1 calc R U . . .
C10 C 0.7510(2) 1.0124(2) 0.2107(3) 0.0437(6) Uani 1 1 d . . . . .
H10A H 0.836009 1.035171 0.174282 0.052 Uiso 1 1 calc R U . . .
H10B H 0.764112 0.949713 0.277121 0.052 Uiso 1 1 calc R U . . .
C2 C 0.5138(4) 0.7934(3) 0.4359(3) 0.0424(11) Uani 0.764(8) 1 d . . P A 2
H2A H 0.559238 0.858535 0.422674 0.051 Uiso 0.764(8) 1 calc R U P A 2
H2B H 0.564173 0.726192 0.478224 0.051 Uiso 0.764(8) 1 calc R U P A 2
C2A C 0.4179(14) 0.7614(10) 0.4380(10) 0.044(4) Uani 0.236(8) 1 d . . P A 1
H2AA H 0.330299 0.748758 0.432899 0.053 Uiso 0.236(8) 1 calc R U P A 1
H2AB H 0.458467 0.691967 0.485944 0.053 Uiso 0.236(8) 1 calc R U P A 1
F1A F 0.4064(6) 0.8449(4) 0.4875(5) 0.0605(14) Uani 0.764(8) 1 d . . P A 1
F1 F 0.3769(18) 0.8089(13) 0.4920(16) 0.048(3) Uani 0.236(8) 1 d . . P A 2

loop_
_atom_site_aniso_label
_atom_site_aniso_U_11
_atom_site_aniso_U_22
_atom_site_aniso_U_33
_atom_site_aniso_U_23
_atom_site_aniso_U_13
_atom_site_aniso_U_12
Ni1 0.02546(15) 0.02328(15) 0.02694(17) -0.01044(13) -0.00395(12) -0.00329(11)
S2 0.0262(3) 0.0290(3) 0.0314(3) -0.0120(2) -0.0040(2) -0.0062(2)
S4 0.0287(3) 0.0300(3) 0.0259(3) -0.0102(2) -0.0012(2) -0.0073(2)
S6 0.0342(3) 0.0287(3) 0.0289(3) -0.0090(2) -0.0039(2) -0.0115(2)
S5 0.0317(3) 0.0325(3) 0.0304(3) -0.0128(3) -0.0012(2) -0.0122(2)
S8 0.0380(3) 0.0299(3) 0.0262(3) -0.0096(2) -0.0051(2) -0.0062(2)
S3 0.0320(3) 0.0425(3) 0.0282(3) -0.0158(3) 0.0007(2) -0.0116(2)
S9 0.0270(3) 0.0441(3) 0.0366(4) -0.0216(3) -0.0012(2) -0.0101(2)
S7 0.0304(3) 0.0399(3) 0.0293(3) -0.0172(3) 0.0015(2) -0.0116(2)
S10 0.0492(4) 0.0456(4) 0.0392(4) -0.0234(3) -0.0138(3) -0.0051(3)
S1 0.0417(3) 0.0564(4) 0.0366(4) -0.0233(3) -0.0063(3) -0.0140(3)
O2 0.0270(7) 0.0287(8) 0.0419(10) -0.0146(8) -0.0080(7) -0.0014(6)
O3 0.0342(8) 0.0379(9) 0.0357(10) -0.0182(8) -0.0028(7) -0.0055(7)
N1 0.0281(9) 0.0279(9) 0.0267(10) -0.0105(8) -0.0043(8) -0.0031(7)
O5 0.0268(8) 0.0394(10) 0.0473(11) -0.0124(9) -0.0074(7) -0.0017(7)
O1 0.0369(8) 0.0288(8) 0.0416(10) -0.0177(8) -0.0053(7) -0.0041(7)
O6 0.0355(9) 0.0456(10) 0.0325(10) -0.0171(8) -0.0013(7) 0.0020(7)
O4 0.0342(8) 0.0325(9) 0.0529(12) -0.0162(9) -0.0078(8) -0.0061(7)
C16 0.0246(10) 0.0212(10) 0.0315(12) -0.0129(9) -0.0069(9) -0.0007(8)
C18 0.0309(11) 0.0236(10) 0.0275(12) -0.0106(10) -0.0088(9) 0.0006(8)
C19 0.0260(10) 0.0272(11) 0.0316(13) -0.0157(10) -0.0062(9) -0.0019(8)
C17 0.0294(11) 0.0254(11) 0.0292(12) -0.0126(10) -0.0059(9) -0.0012(9)
C20 0.0300(11) 0.0288(11) 0.0337(13) -0.0147(10) -0.0074(10) 0.0020(9)
C15 0.0262(10) 0.0322(12) 0.0358(13) -0.0148(11) -0.0049(9) -0.0012(9)
C5 0.0260(11) 0.0366(13) 0.0445(15) -0.0153(12) 0.0002(10) -0.0005(10)
C7 0.0440(13) 0.0324(12) 0.0381(14) -0.0201(12) -0.0106(11) 0.0006(10)
C6 0.0314(12) 0.0391(14) 0.0343(14) -0.0134(12) 0.0012(10) 0.0021(10)
C3 0.0406(13) 0.0301(12) 0.0451(16) -0.0131(12) -0.0088(11) -0.0131(10)
C4 0.0280(11) 0.0344(13) 0.0442(15) -0.0119(12) -0.0068(10) -0.0091(9)
C11 0.0284(12) 0.0442(15) 0.0456(16) -0.0082(13) 0.0031(11) 0.0025(11)
C8 0.0462(14) 0.0291(12) 0.0463(16) -0.0182(12) -0.0129(12) -0.0036(10)
C13 0.0492(15) 0.0482(16) 0.0368(15) -0.0257(13) -0.0076(12) 0.0085(12)
C12 0.0396(14) 0.0490(16) 0.0364(15) -0.0114(13) 0.0038(11) 0.0051(12)
C14 0.0527(15) 0.0373(14) 0.0464(16) -0.0265(13) -0.0108(13) 0.0016(12)
C1 0.0634(17) 0.0335(14) 0.0372(16) -0.0069(12) -0.0063(13) 0.0037(12)
C9 0.0371(13) 0.0420(15) 0.0632(19) -0.0139(14) -0.0123(13) -0.0182(11)
C10 0.0265(11) 0.0468(15) 0.0568(18) -0.0081(14) -0.0134(12) -0.0096(10)
C2 0.049(2) 0.0326(18) 0.043(2) -0.0086(16) -0.0178(17) 0.0069(16)
C2A 0.066(9) 0.026(6) 0.033(7) 0.005(5) -0.017(6) -0.001(6)
F1A 0.093(4) 0.049(3) 0.036(2) -0.017(2) -0.019(2) 0.020(2)
F1 0.064(7) 0.033(7) 0.036(5) -0.006(6) 0.007(5) 0.001(5)

loop_
_atom_type_symbol
_atom_type_description
_atom_type_scat_dispersion_real
_atom_type_scat_dispersion_imag
_atom_type_scat_source
C C 0.0033 0.0016 'International Tables Vol C Tables 4.2.6.8 and 6.1.1.4'
H H 0.0000 0.0000 'International Tables Vol C Tables 4.2.6.8 and 6.1.1.4'
F F 0.0171 0.0103 'International Tables Vol C Tables 4.2.6.8 and 6.1.1.4'
N N 0.0061 0.0033 'International Tables Vol C Tables 4.2.6.8 and 6.1.1.4'
Ni Ni 0.3393 1.1124 'International Tables Vol C Tables 4.2.6.8 and 6.1.1.4'
O O 0.0106 0.0060 'International Tables Vol C Tables 4.2.6.8 and 6.1.1.4'
S S 0.1246 0.1234 'International Tables Vol C Tables 4.2.6.8 and 6.1.1.4'

loop_
_geom_angle_atom_site_label_1
_geom_angle_atom_site_label_2
_geom_angle_atom_site_label_3
_geom_angle
_geom_angle_site_symmetry_1
_geom_angle_site_symmetry_3
_geom_angle_publ_flag
S4 Ni1 S5 93.31(2) . . ?
S6 Ni1 S4 86.98(2) . . ?
S6 Ni1 S5 178.96(2) . . ?
S6 Ni1 S7 92.77(2) . . ?
S7 Ni1 S4 177.96(2) . . ?
S7 Ni1 S5 86.98(2) . . ?
C15 S2 C16 97.78(11) . . ?
C16 S4 Ni1 101.85(8) . . ?
C18 S6 Ni1 102.51(9) . . ?
C17 S5 Ni1 101.98(9) . . ?
C20 S8 C18 97.02(11) . . ?
C15 S3 C17 97.32(11) . . ?
C20 S9 C19 97.04(11) . . ?
C19 S7 Ni1 102.20(8) . . ?
C4 O2 C5 112.12(15) . . ?
C6 O3 C7 112.48(19) . . ?
H1A N1 H1B 109.5 . . ?
H1A N1 H1C 109.5 . . ?
H1B N1 H1C 109.5 . . ?
C1 N1 H1A 109.5 . . ?
C1 N1 H1B 109.5 . . ?
C1 N1 H1C 109.5 . . ?
C10 O5 C11 113.22(17) . . ?
C3 O1 C14 112.20(19) . . ?
C12 O6 C13 112.4(2) . . ?
C9 O4 C8 112.1(2) . . ?
S4 C16 S2 122.76(14) . . ?
C17 C16 S2 115.24(17) . . ?
C17 C16 S4 122.00(16) . . ?
S6 C18 S8 122.64(15) . . ?
C19 C18 S6 120.91(17) . . ?
C19 C18 S8 116.45(16) . . ?
S7 C19 S9 122.39(14) . . ?
C18 C19 S9 116.04(17) . . ?
C18 C19 S7 121.57(16) . . ?
S5 C17 S3 122.53(15) . . ?
C16 C17 S5 120.84(17) . . ?
C16 C17 S3 116.62(16) . . ?
S8 C20 S9 113.38(12) . . ?
S10 C20 S8 123.83(16) . . ?
S10 C20 S9 122.78(15) . . ?
S3 C15 S2 112.96(12) . . ?
S1 C15 S2 123.14(15) . . ?
S1 C15 S3 123.90(16) . . ?
O2 C5 H5A 110.0 . . ?
O2 C5 H5B 110.0 . . ?
O2 C5 C6 108.47(17) . . ?
H5A C5 H5B 108.4 . . ?
C6 C5 H5A 110.0 . . ?
C6 C5 H5B 110.0 . . ?
O3 C7 H7A 110.1 . . ?
O3 C7 H7B 110.1 . . ?
O3 C7 C8 108.1(2) . . ?
H7A C7 H7B 108.4 . . ?
C8 C7 H7A 110.1 . . ?
C8 C7 H7B 110.1 . . ?
O3 C6 C5 108.1(2) . . ?
O3 C6 H6A 110.1 . . ?
O3 C6 H6B 110.1 . . ?
C5 C6 H6A 110.1 . . ?
C5 C6 H6B 110.1 . . ?
H6A C6 H6B 108.4 . . ?
O1 C3 H3A 110.0 . . ?
O1 C3 H3B 110.0 . . ?
O1 C3 C4 108.3(2) . . ?
H3A C3 H3B 108.4 . . ?
C4 C3 H3A 110.0 . . ?
C4 C3 H3B 110.0 . . ?
O2 C4 C3 108.87(17) . . ?
O2 C4 H4A 109.9 . . ?
O2 C4 H4B 109.9 . . ?
C3 C4 H4A 109.9 . . ?
C3 C4 H4B 109.9 . . ?
H4A C4 H4B 108.3 . . ?
O5 C11 H11A 109.9 . . ?
O5 C11 H11B 109.9 . . ?
O5 C11 C12 108.76(18) . . ?
H11A C11 H11B 108.3 . . ?
C12 C11 H11A 109.9 . . ?
C12 C11 H11B 109.9 . . ?
O4 C8 C7 108.3(2) . . ?
O4 C8 H8A 110.0 . . ?
O4 C8 H8B 110.0 . . ?
C7 C8 H8A 110.0 . . ?
C7 C8 H8B 110.0 . . ?
H8A C8 H8B 108.4 . . ?
O6 C13 H13A 109.9 . . ?
O6 C13 H13B 109.9 . . ?
O6 C13 C14 108.9(2) . . ?
H13A C13 H13B 108.3 . . ?
C14 C13 H13A 109.9 . . ?
C14 C13 H13B 109.9 . . ?
O6 C12 C11 108.9(2) . . ?
O6 C12 H12A 109.9 . . ?
O6 C12 H12B 109.9 . . ?
C11 C12 H12A 109.9 . . ?
C11 C12 H12B 109.9 . . ?
H12A C12 H12B 108.3 . . ?
O1 C14 C13 108.3(2) . . ?
O1 C14 H14A 110.0 . . ?
O1 C14 H14B 110.0 . . ?
C13 C14 H14A 110.0 . . ?
C13 C14 H14B 110.0 . . ?
H14A C14 H14B 108.4 . . ?
N1 C1 H1BC 108.8 . . ?
N1 C1 H1BD 108.8 . . ?
N1 C1 H1AA 108.6 . . ?
N1 C1 H1AB 108.6 . . ?
H1BC C1 H1BD 107.7 . . ?
H1AA C1 H1AB 107.6 . . ?
C2 C1 N1 113.7(2) . . ?
C2 C1 H1BC 108.8 . . ?
C2 C1 H1BD 108.8 . . ?
C2A C1 N1 114.6(5) . . ?
C2A C1 H1AA 108.6 . . ?
C2A C1 H1AB 108.6 . . ?
O4 C9 H9A 110.0 . . ?
O4 C9 H9B 110.0 . . ?
O4 C9 C10 108.5(2) . . ?
H9A C9 H9B 108.4 . . ?
C10 C9 H9A 110.0 . . ?
C10 C9 H9B 110.0 . . ?
O5 C10 C9 108.26(18) . . ?
O5 C10 H10A 110.0 . . ?
O5 C10 H10B 110.0 . . ?
C9 C10 H10A 110.0 . . ?
C9 C10 H10B 110.0 . . ?
H10A C10 H10B 108.4 . . ?
C1 C2 H2A 111.5 . . ?
C1 C2 H2B 111.5 . . ?
C1 C2 F1 101.2(8) . . ?
H2A C2 H2B 109.3 . . ?
F1 C2 H2A 111.5 . . ?
F1 C2 H2B 111.5 . . ?
C1 C2A H2AA 108.2 . . ?
C1 C2A H2AB 108.2 . . ?
H2AA C2A H2AB 107.3 . . ?
F1A C2A C1 116.5(9) . . ?
F1A C2A H2AA 108.2 . . ?
F1A C2A H2AB 108.2 . . ?

loop_
_geom_bond_atom_site_label_1
_geom_bond_atom_site_label_2
_geom_bond_distance
_geom_bond_site_symmetry_2
_geom_bond_publ_flag
Ni1 S4 2.1678(6) . ?
Ni1 S6 2.1657(7) . ?
Ni1 S5 2.1680(7) . ?
Ni1 S7 2.1661(6) . ?
S2 C16 1.747(2) . ?
S2 C15 1.735(3) . ?
S4 C16 1.711(2) . ?
S6 C18 1.721(2) . ?
S5 C17 1.723(2) . ?
S8 C18 1.745(2) . ?
S8 C20 1.732(2) . ?
S3 C17 1.744(2) . ?
S3 C15 1.732(2) . ?
S9 C19 1.749(2) . ?
S9 C20 1.733(3) . ?
S7 C19 1.722(2) . ?
S10 C20 1.644(2) . ?
S1 C15 1.649(2) . ?
O2 C5 1.422(2) . ?
O2 C4 1.414(3) . ?
O3 C7 1.433(3) . ?
O3 C6 1.419(3) . ?
N1 H1A 0.8900 . ?
N1 H1B 0.8900 . ?
N1 H1C 0.8900 . ?
N1 C1 1.482(3) . ?
O5 C11 1.427(3) . ?
O5 C10 1.426(3) . ?
O1 C3 1.424(3) . ?
O1 C14 1.429(3) . ?
O6 C13 1.428(3) . ?
O6 C12 1.418(3) . ?
O4 C8 1.430(3) . ?
O4 C9 1.425(3) . ?
C16 C17 1.363(3) . ?
C18 C19 1.350(3) . ?
C5 H5A 0.9700 . ?
C5 H5B 0.9700 . ?
C5 C6 1.494(3) . ?
C7 H7A 0.9700 . ?
C7 H7B 0.9700 . ?
C7 C8 1.496(4) . ?
C6 H6A 0.9700 . ?
C6 H6B 0.9700 . ?
C3 H3A 0.9700 . ?
C3 H3B 0.9700 . ?
C3 C4 1.499(3) . ?
C4 H4A 0.9700 . ?
C4 H4B 0.9700 . ?
C11 H11A 0.9700 . ?
C11 H11B 0.9700 . ?
C11 C12 1.500(4) . ?
C8 H8A 0.9700 . ?
C8 H8B 0.9700 . ?
C13 H13A 0.9700 . ?
C13 H13B 0.9700 . ?
C13 C14 1.496(4) . ?
C12 H12A 0.9700 . ?
C12 H12B 0.9700 . ?
C14 H14A 0.9700 . ?
C14 H14B 0.9700 . ?
C1 H1BC 0.9700 . ?
C1 H1BD 0.9700 . ?
C1 H1AA 0.9700 . ?
C1 H1AB 0.9700 . ?
C1 C2 1.445(4) . ?
C1 C2A 1.386(14) . ?
C9 H9A 0.9700 . ?
C9 H9B 0.9700 . ?
C9 C10 1.501(4) . ?
C10 H10A 0.9700 . ?
C10 H10B 0.9700 . ?
C2 H2A 0.9700 . ?
C2 H2B 0.9700 . ?
C2 F1 1.495(19) . ?
C2A H2AA 0.9700 . ?
C2A H2AB 0.9700 . ?
C2A F1A 1.384(13) . ?

loop_
_geom_torsion_atom_site_label_1
_geom_torsion_atom_site_label_2
_geom_torsion_atom_site_label_3
_geom_torsion_atom_site_label_4
_geom_torsion
_geom_torsion_site_symmetry_1
_geom_torsion_site_symmetry_2
_geom_torsion_site_symmetry_3
_geom_torsion_site_symmetry_4
_geom_torsion_publ_flag
Ni1 S4 C16 S2 -178.84(10) . . . . ?
Ni1 S4 C16 C17 1.79(18) . . . . ?
Ni1 S6 C18 S8 178.75(10) . . . . ?
Ni1 S6 C18 C19 -0.80(18) . . . . ?
Ni1 S5 C17 S3 -178.76(11) . . . . ?
Ni1 S5 C17 C16 0.05(18) . . . . ?
Ni1 S7 C19 S9 177.97(10) . . . . ?
Ni1 S7 C19 C18 -1.96(18) . . . . ?
S2 C16 C17 S5 179.27(10) . . . . ?
S2 C16 C17 S3 -1.9(2) . . . . ?
S4 C16 C17 S5 -1.3(3) . . . . ?
S4 C16 C17 S3 177.55(10) . . . . ?
S6 C18 C19 S9 -177.97(10) . . . . ?
S6 C18 C19 S7 2.0(3) . . . . ?
S8 C18 C19 S9 2.5(2) . . . . ?
S8 C18 C19 S7 -177.60(10) . . . . ?
O2 C5 C6 O3 64.1(3) . . . . ?
O3 C7 C8 O4 -69.1(2) . . . . ?
N1 C1 C2 F1 76.9(7) . . . . ?
N1 C1 C2A F1A -53.5(11) . . . . ?
O5 C11 C12 O6 -65.0(3) . . . . ?
O1 C3 C4 O2 -66.0(3) . . . . ?
O6 C13 C14 O1 65.9(3) . . . . ?
O4 C9 C10 O5 61.6(3) . . . . ?
C16 S2 C15 S3 -2.74(13) . . . . ?
C16 S2 C15 S1 177.96(14) . . . . ?
C18 S8 C20 S9 -0.61(13) . . . . ?
C18 S8 C20 S10 -179.51(13) . . . . ?
C19 S9 C20 S8 1.65(13) . . . . ?
C19 S9 C20 S10 -179.44(13) . . . . ?
C17 S3 C15 S2 1.93(14) . . . . ?
C17 S3 C15 S1 -178.78(14) . . . . ?
C20 S8 C18 S6 179.32(13) . . . . ?
C20 S8 C18 C19 -1.12(18) . . . . ?
C20 S9 C19 S7 177.58(13) . . . . ?
C20 S9 C19 C18 -2.49(18) . . . . ?
C15 S2 C16 S4 -176.62(13) . . . . ?
C15 S2 C16 C17 2.79(18) . . . . ?
C15 S3 C17 S5 178.80(13) . . . . ?
C15 S3 C17 C16 -0.06(18) . . . . ?
C5 O2 C4 C3 -176.9(2) . . . . ?
C7 O3 C6 C5 172.48(16) . . . . ?
C6 O3 C7 C8 -179.87(18) . . . . ?
C3 O1 C14 C13 175.5(2) . . . . ?
C4 O2 C5 C6 -178.2(2) . . . . ?
C11 O5 C10 C9 169.0(2) . . . . ?
C8 O4 C9 C10 -171.4(2) . . . . ?
C13 O6 C12 C11 -175.44(17) . . . . ?
C12 O6 C13 C14 -177.19(19) . . . . ?
C14 O1 C3 C4 -177.33(19) . . . . ?
C9 O4 C8 C7 -170.8(2) . . . . ?
C10 O5 C11 C12 -178.7(2) . . . . ?
